data_4314527
loop_
_publ_author_name
'Oindrila Das'
'N. N. Adarsh'
'Ankan Paul'
'Tapan Kanti Paine'

_publ_section_title
;
 Copper(II) and Nickel(II) Complexes of \b-Aminoketoxime Ligand:
 Syntheses, Crystal Structures, Magnetism, and Nickel(II) Templated
 Coupling of Oxime with Nitrile
;
_journal_name_full 'Inorganic Chemistry'
_journal_page_first 541
_journal_page_last 551
_journal_paper_doi 10.1021/ic901614p
_journal_volume 49
_journal_year 2010
_chemical_formula_sum 'C28 H58 Cl2 N8 Ni2 O12'
_chemical_formula_weight 887.14
_chemical_name_systematic
; 
 ? 
;
_space_group_IT_number 15
_symmetry_cell_setting monoclinic
_symmetry_space_group_name_Hall '-C 2yc'
_symmetry_space_group_name_H-M 'C 1 2/c 1'
_atom_sites_solution_hydrogens geom
_atom_sites_solution_primary direct
_atom_sites_solution_secondary difmap
_audit_creation_method SHELXL-97
_cell_angle_alpha 90.00
_cell_angle_beta 104.958(6)
_cell_angle_gamma 90.00
_cell_formula_units_Z 4
_cell_length_a 20.444(5)
_cell_length_b 14.148(3)
_cell_length_c 16.923(4)
_cell_measurement_temperature 298(2)
_cell_volume 4729.0(19)
_computing_cell_refinement 'BRUKER APEX II'
_computing_data_collection 'BRUKER APEX II'
_computing_data_reduction 'BRUKER APEX II'
_computing_molecular_graphics 'MERCURY 2.2, PLATON 97'
_computing_publication_material 'MERCURY 2.2, PLATON 97'
_computing_structure_refinement 'SHELXL-97 (Sheldrick, 1997)'
_computing_structure_solution 'SHELXS-97 (Sheldrick, 1990)'
_diffrn_ambient_temperature 298(2)
_diffrn_detector_area_resol_mean 3
_diffrn_measured_fraction_theta_full 0.996
_diffrn_measured_fraction_theta_max 0.996
_diffrn_measurement_device_type 'BRUKER CCD AREA DETECTOR'
_diffrn_measurement_method 'PHI-OMEGA SCAN'
_diffrn_radiation_monochromator graphite
_diffrn_radiation_source 'fine-focus sealed tube'
_diffrn_radiation_type MoK\a
_diffrn_radiation_wavelength 0.71073
_diffrn_reflns_av_R_equivalents 0.0607
_diffrn_reflns_av_sigmaI/netI 0.0474
_diffrn_reflns_limit_h_max 22
_diffrn_reflns_limit_h_min -22
_diffrn_reflns_limit_k_max 15
_diffrn_reflns_limit_k_min -15
_diffrn_reflns_limit_l_max 18
_diffrn_reflns_limit_l_min -18
_diffrn_reflns_number 19151
_diffrn_reflns_theta_full 23.49
_diffrn_reflns_theta_max 23.49
_diffrn_reflns_theta_min 1.77
_exptl_absorpt_coefficient_mu 0.964
_exptl_absorpt_correction_T_max 0.9268
_exptl_absorpt_correction_T_min 0.8305
_exptl_absorpt_correction_type multi-scan
_exptl_absorpt_process_details SADABS
_exptl_crystal_colour GREEN
_exptl_crystal_density_diffrn 1.246
_exptl_crystal_density_method 'not measured'
_exptl_crystal_description PLATE
_exptl_crystal_F_000 1872
_exptl_crystal_size_max 0.20
_exptl_crystal_size_mid 0.12
_exptl_crystal_size_min 0.08
_refine_diff_density_max 0.436
_refine_diff_density_min -0.657
_refine_diff_density_rms 0.064
_refine_ls_extinction_method none
_refine_ls_goodness_of_fit_ref 1.069
_refine_ls_hydrogen_treatment mixed
_refine_ls_matrix_type full
_refine_ls_number_parameters 245
_refine_ls_number_reflns 3468
_refine_ls_number_restraints 0
_refine_ls_restrained_S_all 1.069
_refine_ls_R_factor_all 0.0731
_refine_ls_R_factor_gt 0.0528
_refine_ls_shift/su_max 0.000
_refine_ls_shift/su_mean 0.000
_refine_ls_structure_factor_coef Fsqd
_refine_ls_weighting_details 'calc w=1/[\s^2^(Fo^2^)+(0.0848P)^2^+4.7352P] where P=(Fo^2^+2Fc^2^)/3'
_refine_ls_weighting_scheme calc
_refine_ls_wR_factor_gt 0.1442
_refine_ls_wR_factor_ref 0.1581
_reflns_number_gt 2640
_reflns_number_total 3468
_reflns_threshold_expression >2sigma(I)
_cod_data_source_file ic901614p_si_003.cif
_cod_data_source_block od50_0m
_cod_depositor_comments
;
The following automatic conversions were performed:

'_symmetry_cell_setting' value 'MONOCLINIC' changed to 'monoclinic'
according to the built-in table from CIF Core dictionary named
'cif_core.dic' version 2.4.1 from
2010-06-29.

'_exptl_absorpt_correction_type' value 'MULTI-SCAN'
changed to 'multi-scan' according to the built-in table from CIF Core
dictionary named 'cif_core.dic' version 2.4.1 from 2010-06-29.

Automatic conversion script
Id: cif_fix_values 1646 2011-03-28 12:23:43Z adriana 
;
_cod_original_cell_volume 4729(2)
_cod_database_code 4314527

loop_
_symmetry_equiv_pos_as_xyz
'x, y, z'
'-x, y, -z+1/2'
'x+1/2, y+1/2, z'
'-x+1/2, y+1/2, -z+1/2'
'-x, -y, -z'
'x, -y, z-1/2'
'-x+1/2, -y+1/2, -z'
'x+1/2, -y+1/2, z-1/2'

loop_
_atom_site_label
_atom_site_type_symbol
_atom_site_fract_x
_atom_site_fract_y
_atom_site_fract_z
_atom_site_U_iso_or_equiv
_atom_site_adp_type
_atom_site_occupancy
_atom_site_symmetry_multiplicity
_atom_site_calc_flag
_atom_site_refinement_flags
_atom_site_disorder_assembly
_atom_site_disorder_group
Ni1 Ni 0.41110(3) 0.03153(4) 0.18358(3) 0.0489(2) Uani 1 1 d . . .
Cl1A Cl 0.2406(2) 0.9932(3) 0.8873(2) 0.0677(14) Uiso 0.61 1 d P . .
Cl1B Cl 0.2528(3) 1.0076(4) 0.8942(3) 0.062(2) Uiso 0.39 1 d P . .
O1 O 0.48802(17) 0.1709(3) 0.1129(2) 0.0746(10) Uani 1 1 d . . .
H1 H 0.5147 0.1317 0.1386 0.112 Uiso 1 1 calc R . .
O2 O 0.44666(14) 0.0304(2) 0.30354(17) 0.0527(8) Uani 1 1 d . . .
O3A O 0.2720(8) 0.9101(11) 0.8861(9) 0.141(6) Uiso 0.45 1 d P . .
O3B O 0.2987(5) 0.9366(7) 0.8863(5) 0.089(3) Uiso 0.55 1 d P . .
O4A O 0.2530(9) 1.0424(11) 0.9590(10) 0.137(5) Uiso 0.42 1 d P . .
O4B O 0.2850(5) 1.0658(6) 0.9527(5) 0.095(2) Uiso 0.58 1 d P . .
O5A O 0.2502(5) 1.0534(6) 0.8204(5) 0.092(2) Uiso 0.56 1 d P . .
O5B O 0.2110(7) 1.0475(9) 0.8196(8) 0.120(4) Uiso 0.44 1 d P . .
O6A O 0.1976(6) 0.9701(8) 0.9297(9) 0.140(4) Uiso 0.54 1 d P . .
O6B O 0.1808(9) 0.9586(11) 0.8703(11) 0.160(5) Uiso 0.46 1 d P . .
N1 N 0.42397(19) 0.1549(3) 0.1251(2) 0.0579(10) Uani 1 1 d . . .
N2 N 0.31893(19) 0.0793(3) 0.2009(3) 0.0565(11) Uani 1 1 d . . .
N3 N 0.35226(19) -0.0712(3) 0.1111(3) 0.0570(11) Uani 1 1 d . . .
N4 N 0.49621(18) -0.0231(3) 0.1619(2) 0.0511(9) Uani 1 1 d . . .
C1 C 0.3823(3) 0.2216(4) 0.1002(3) 0.0618(13) Uani 1 1 d . . .
C2 C 0.4011(3) 0.3075(4) 0.0611(4) 0.103(2) Uani 1 1 d . . .
H2A H 0.4354 0.2920 0.0338 0.154 Uiso 1 1 calc R . .
H2B H 0.4181 0.3545 0.1022 0.154 Uiso 1 1 calc R . .
H2C H 0.3619 0.3317 0.0221 0.154 Uiso 1 1 calc R . .
C3 C 0.3131(3) 0.2167(4) 0.1105(3) 0.0678(14) Uani 1 1 d . . .
H3A H 0.2868 0.1763 0.0677 0.081 Uiso 1 1 calc R . .
H3B H 0.2937 0.2796 0.1011 0.081 Uiso 1 1 calc R . .
C4 C 0.3035(2) 0.1811(4) 0.1924(3) 0.0627(13) Uani 1 1 d . . .
C5 C 0.3520(3) 0.2331(4) 0.2631(3) 0.0797(16) Uani 1 1 d . . .
H5A H 0.3448 0.2119 0.3141 0.120 Uiso 1 1 calc R . .
H5B H 0.3437 0.2999 0.2575 0.120 Uiso 1 1 calc R . .
H5C H 0.3979 0.2203 0.2621 0.120 Uiso 1 1 calc R . .
C6 C 0.2313(3) 0.2031(5) 0.1950(4) 0.0888(19) Uani 1 1 d . . .
H6A H 0.2003 0.1727 0.1498 0.133 Uiso 1 1 calc R . .
H6B H 0.2241 0.2702 0.1913 0.133 Uiso 1 1 calc R . .
H6C H 0.2239 0.1803 0.2454 0.133 Uiso 1 1 calc R . .
C7 C 0.2657(2) 0.0179(4) 0.1509(3) 0.0719(15) Uani 1 1 d . . .
H7A H 0.2492 0.0449 0.0967 0.086 Uiso 1 1 calc R . .
H7B H 0.2280 0.0141 0.1757 0.086 Uiso 1 1 calc R . .
C8 C 0.2928(2) -0.0787(4) 0.1442(3) 0.0725(15) Uani 1 1 d . . .
H8A H 0.3054 -0.1083 0.1977 0.087 Uiso 1 1 calc R . .
H8B H 0.2583 -0.1173 0.1084 0.087 Uiso 1 1 calc R . .
C9 C 0.3865(2) -0.1629(3) 0.1036(3) 0.0619(13) Uani 1 1 d . . .
C10 C 0.4117(2) -0.2082(4) 0.1875(3) 0.0732(15) Uani 1 1 d . . .
H10A H 0.4358 -0.1621 0.2256 0.110 Uiso 1 1 calc R . .
H10B H 0.4414 -0.2598 0.1842 0.110 Uiso 1 1 calc R . .
H10C H 0.3738 -0.2313 0.2055 0.110 Uiso 1 1 calc R . .
C11 C 0.3386(3) -0.2308(4) 0.0461(4) 0.0897(18) Uani 1 1 d . . .
H11A H 0.3043 -0.2520 0.0715 0.135 Uiso 1 1 calc R . .
H11B H 0.3638 -0.2842 0.0348 0.135 Uiso 1 1 calc R . .
H11C H 0.3177 -0.1988 -0.0041 0.135 Uiso 1 1 calc R . .
C12 C 0.4440(2) -0.1425(4) 0.0647(3) 0.0640(13) Uani 1 1 d . . .
H12A H 0.4610 -0.2028 0.0513 0.077 Uiso 1 1 calc R . .
H12B H 0.4248 -0.1102 0.0133 0.077 Uiso 1 1 calc R . .
C13 C 0.5041(2) -0.0853(3) 0.1110(3) 0.0542(12) Uani 1 1 d . . .
C14 C 0.5687(3) -0.1023(5) 0.0910(3) 0.0813(17) Uani 1 1 d . . .
H14A H 0.5944 -0.0448 0.0975 0.122 Uiso 1 1 calc R . .
H14B H 0.5603 -0.1237 0.0354 0.122 Uiso 1 1 calc R . .
H14C H 0.5938 -0.1497 0.1270 0.122 Uiso 1 1 calc R . .
H2 H 0.3177(19) 0.061(3) 0.245(3) 0.031(11) Uiso 1 1 d . . .
H3 H 0.342(2) -0.051(3) 0.071(3) 0.027(12) Uiso 1 1 d . . .

loop_
_atom_site_aniso_label
_atom_site_aniso_U_11
_atom_site_aniso_U_22
_atom_site_aniso_U_33
_atom_site_aniso_U_23
_atom_site_aniso_U_13
_atom_site_aniso_U_12
Ni1 0.0369(4) 0.0630(4) 0.0434(4) 0.0029(3) 0.0041(3) 0.0001(3)
O1 0.061(2) 0.086(3) 0.079(3) 0.016(2) 0.0211(19) -0.0066(19)
O2 0.0351(16) 0.074(2) 0.0451(17) 0.0090(15) 0.0039(13) 0.0113(15)
N1 0.052(2) 0.071(3) 0.050(2) 0.008(2) 0.0128(19) -0.008(2)
N2 0.044(2) 0.081(3) 0.042(2) 0.014(2) 0.0074(19) 0.006(2)
N3 0.040(2) 0.075(3) 0.050(3) 0.011(2) 0.001(2) -0.0048(19)
N4 0.041(2) 0.065(3) 0.044(2) -0.0046(19) 0.0048(17) -0.0051(18)
C1 0.067(3) 0.069(3) 0.047(3) 0.009(2) 0.011(2) 0.005(3)
C2 0.117(5) 0.081(4) 0.119(5) 0.038(4) 0.049(4) 0.016(4)
C3 0.066(3) 0.075(4) 0.060(3) 0.012(3) 0.013(3) 0.017(3)
C4 0.061(3) 0.074(3) 0.053(3) 0.014(3) 0.014(2) 0.016(3)
C5 0.089(4) 0.090(4) 0.059(3) -0.003(3) 0.017(3) 0.018(3)
C6 0.070(4) 0.116(5) 0.086(4) 0.020(4) 0.029(3) 0.037(3)
C7 0.036(3) 0.105(5) 0.071(4) 0.013(3) 0.008(2) 0.003(3)
C8 0.040(3) 0.088(4) 0.085(4) 0.007(3) 0.009(3) -0.011(3)
C9 0.055(3) 0.062(3) 0.060(3) -0.004(2) -0.002(2) -0.009(2)
C10 0.060(3) 0.076(4) 0.076(4) 0.011(3) 0.003(3) -0.002(3)
C11 0.066(4) 0.087(4) 0.100(5) -0.005(3) -0.007(3) -0.017(3)
C12 0.060(3) 0.069(3) 0.056(3) -0.011(2) 0.003(2) -0.005(3)
C13 0.048(3) 0.068(3) 0.044(3) 0.000(2) 0.007(2) 0.001(2)
C14 0.059(3) 0.113(5) 0.072(4) -0.033(3) 0.017(3) -0.007(3)

loop_
_atom_type_symbol
_atom_type_description
_atom_type_scat_dispersion_real
_atom_type_scat_dispersion_imag
_atom_type_scat_source
C C 0.0033 0.0016 'International Tables Vol C Tables 4.2.6.8 and 6.1.1.4'
H H 0.0000 0.0000 'International Tables Vol C Tables 4.2.6.8 and 6.1.1.4'
N N 0.0061 0.0033 'International Tables Vol C Tables 4.2.6.8 and 6.1.1.4'
O O 0.0106 0.0060 'International Tables Vol C Tables 4.2.6.8 and 6.1.1.4'
Cl Cl 0.1484 0.1585 'International Tables Vol C Tables 4.2.6.8 and 6.1.1.4'
Ni Ni 0.3393 1.1124 'International Tables Vol C Tables 4.2.6.8 and 6.1.1.4'

loop_
_geom_angle_atom_site_label_1
_geom_angle_atom_site_label_2
_geom_angle_atom_site_label_3
_geom_angle
_geom_angle_site_symmetry_1
_geom_angle_site_symmetry_3
_geom_angle_publ_flag
O2 Ni1 N4 94.45(13) . . ?
O2 Ni1 N1 116.30(14) . . ?
N4 Ni1 N1 90.83(15) . . ?
O2 Ni1 N3 127.36(16) . . ?
N4 Ni1 N3 91.12(15) . . ?
N1 Ni1 N3 115.90(17) . . ?
O2 Ni1 N2 87.95(14) . . ?
N4 Ni1 N2 175.57(16) . . ?
N1 Ni1 N2 91.44(16) . . ?
N3 Ni1 N2 84.47(16) . . ?
O6B Cl1A O3A 95.3(10) . . ?
O6A Cl1A O3A 100.3(9) . . ?
O6B Cl1A O4A 110.1(11) . . ?
O6A Cl1A O4A 68.8(9) . . ?
O3A Cl1A O4A 118.7(10) . . ?
O6B Cl1A O5B 80.6(9) . . ?
O6A Cl1A O5B 112.2(9) . . ?
O3A Cl1A O5B 125.7(9) . . ?
O4A Cl1A O5B 113.3(9) . . ?
O6B Cl1A O3B 121.9(9) . . ?
O6A Cl1A O3B 122.7(7) . . ?
O4A Cl1A O3B 109.3(8) . . ?
O5B Cl1A O3B 119.2(7) . . ?
O6B Cl1A O5A 111.0(9) . . ?
O6A Cl1A O5A 143.8(7) . . ?
O3A Cl1A O5A 109.8(8) . . ?
O4A Cl1A O5A 111.0(8) . . ?
O3B Cl1A O5A 92.3(6) . . ?
O6B Cl1A O4B 137.4(9) . . ?
O6A Cl1A O4B 97.0(7) . . ?
O3A Cl1A O4B 112.6(8) . . ?
O5B Cl1A O4B 105.4(7) . . ?
O3B Cl1A O4B 92.5(5) . . ?
O5A Cl1A O4B 89.8(5) . . ?
O4A Cl1B O5A 128.1(10) . . ?
O4B Cl1B O5A 106.1(7) . . ?
O4A Cl1B O3B 122.4(9) . . ?
O4B Cl1B O3B 107.5(7) . . ?
O5A Cl1B O3B 96.9(6) . . ?
O4A Cl1B O5B 120.0(10) . . ?
O4B Cl1B O5B 118.5(8) . . ?
O3B Cl1B O5B 117.1(7) . . ?
O4A Cl1B O3A 122.6(10) . . ?
O4B Cl1B O3A 124.6(8) . . ?
O5A Cl1B O3A 107.8(8) . . ?
O5B Cl1B O3A 113.8(9) . . ?
O4A Cl1B O6A 66.8(9) . . ?
O4B Cl1B O6A 101.5(7) . . ?
O5A Cl1B O6A 131.3(8) . . ?
O3B Cl1B O6A 112.0(7) . . ?
O5B Cl1B O6A 98.6(8) . . ?
O3A Cl1B O6A 87.2(8) . . ?
O4A Cl1B O6B 101.4(11) . . ?
O4B Cl1B O6B 135.5(8) . . ?
O5A Cl1B O6B 98.9(8) . . ?
O3B Cl1B O6B 105.2(8) . . ?
O5B Cl1B O6B 69.2(8) . . ?
O3A Cl1B O6B 79.3(9) . . ?
N1 O1 H1 109.5 . . ?
N4 O2 Ni1 118.9(2) 2_655 . ?
O3B O3A Cl1A 84.4(19) . . ?
O3B O3A Cl1B 72.8(18) . . ?
O3A O3B Cl1B 80.4(19) . . ?
O3A O3B Cl1A 68.3(18) . . ?
O4B O4A Cl1B 81.4(16) . . ?
O4B O4A Cl1A 93.7(18) . . ?
O4B O4A O6A 147(2) . . ?
Cl1B O4A O6A 66.3(10) . . ?
Cl1A O4A O6A 54.0(8) . . ?
O4A O4B Cl1B 63.8(15) . . ?
O4A O4B Cl1A 58.0(15) . . ?
O5B O5A Cl1B 77.0(12) . . ?
O5B O5A Cl1A 67.8(12) . . ?
O5A O5B Cl1A 79.7(13) . . ?
O5A O5B Cl1B 70.3(12) . . ?
O5A O5B O6B 123.4(16) . . ?
Cl1A O5B O6B 47.1(7) . . ?
Cl1B O5B O6B 59.1(8) . . ?
O6B O6A Cl1A 65.8(13) . . ?
O6B O6A Cl1B 75.6(13) . . ?
O6B O6A O4A 118.6(16) . . ?
Cl1A O6A O4A 57.2(8) . . ?
Cl1B O6A O4A 46.9(7) . . ?
O6A O6B Cl1A 69.4(13) . . ?
O6A O6B Cl1B 67.2(13) . . ?
O6A O6B O5B 108.2(16) . . ?
Cl1A O6B O5B 52.3(8) . . ?
Cl1B O6B O5B 51.6(7) . . ?
C1 N1 O1 113.9(4) . . ?
C1 N1 Ni1 129.3(3) . . ?
O1 N1 Ni1 116.8(3) . . ?
C4 N2 C7 114.3(4) . . ?
C4 N2 Ni1 118.7(3) . . ?
C7 N2 Ni1 106.7(3) . . ?
C4 N2 H2 110(3) . . ?
C7 N2 H2 99(3) . . ?
Ni1 N2 H2 106(3) . . ?
C8 N3 C9 115.0(4) . . ?
C8 N3 Ni1 103.6(3) . . ?
C9 N3 Ni1 116.4(3) . . ?
C8 N3 H3 109(3) . . ?
C9 N3 H3 107(3) . . ?
Ni1 N3 H3 105(3) . . ?
C13 N4 O2 115.0(4) . 2_655 ?
C13 N4 Ni1 130.8(3) . . ?
O2 N4 Ni1 112.6(3) 2_655 . ?
N1 C1 C3 120.7(4) . . ?
N1 C1 C2 122.0(5) . . ?
C3 C1 C2 117.4(5) . . ?
C1 C2 H2A 109.5 . . ?
C1 C2 H2B 109.5 . . ?
H2A C2 H2B 109.5 . . ?
C1 C2 H2C 109.5 . . ?
H2A C2 H2C 109.5 . . ?
H2B C2 H2C 109.5 . . ?
C1 C3 C4 118.3(4) . . ?
C1 C3 H3A 107.7 . . ?
C4 C3 H3A 107.7 . . ?
C1 C3 H3B 107.7 . . ?
C4 C3 H3B 107.7 . . ?
H3A C3 H3B 107.1 . . ?
N2 C4 C6 112.5(4) . . ?
N2 C4 C5 108.3(4) . . ?
C6 C4 C5 108.5(4) . . ?
N2 C4 C3 109.5(4) . . ?
C6 C4 C3 108.1(4) . . ?
C5 C4 C3 109.9(5) . . ?
C4 C5 H5A 109.5 . . ?
C4 C5 H5B 109.5 . . ?
H5A C5 H5B 109.5 . . ?
C4 C5 H5C 109.5 . . ?
H5A C5 H5C 109.5 . . ?
H5B C5 H5C 109.5 . . ?
C4 C6 H6A 109.5 . . ?
C4 C6 H6B 109.5 . . ?
H6A C6 H6B 109.5 . . ?
C4 C6 H6C 109.5 . . ?
H6A C6 H6C 109.5 . . ?
H6B C6 H6C 109.5 . . ?
N2 C7 C8 110.5(4) . . ?
N2 C7 H7A 109.6 . . ?
C8 C7 H7A 109.6 . . ?
N2 C7 H7B 109.6 . . ?
C8 C7 H7B 109.6 . . ?
H7A C7 H7B 108.1 . . ?
N3 C8 C7 108.9(4) . . ?
N3 C8 H8A 109.9 . . ?
C7 C8 H8A 109.9 . . ?
N3 C8 H8B 109.9 . . ?
C7 C8 H8B 109.9 . . ?
H8A C8 H8B 108.3 . . ?
N3 C9 C12 107.7(4) . . ?
N3 C9 C10 109.9(4) . . ?
C12 C9 C10 111.9(4) . . ?
N3 C9 C11 111.2(4) . . ?
C12 C9 C11 106.5(4) . . ?
C10 C9 C11 109.7(4) . . ?
C9 C10 H10A 109.5 . . ?
C9 C10 H10B 109.5 . . ?
H10A C10 H10B 109.5 . . ?
C9 C10 H10C 109.5 . . ?
H10A C10 H10C 109.5 . . ?
H10B C10 H10C 109.5 . . ?
C9 C11 H11A 109.5 . . ?
C9 C11 H11B 109.5 . . ?
H11A C11 H11B 109.5 . . ?
C9 C11 H11C 109.5 . . ?
H11A C11 H11C 109.5 . . ?
H11B C11 H11C 109.5 . . ?
C13 C12 C9 119.6(4) . . ?
C13 C12 H12A 107.4 . . ?
C9 C12 H12A 107.4 . . ?
C13 C12 H12B 107.4 . . ?
C9 C12 H12B 107.4 . . ?
H12A C12 H12B 107.0 . . ?
N4 C13 C14 123.4(4) . . ?
N4 C13 C12 119.6(4) . . ?
C14 C13 C12 116.9(4) . . ?
C13 C14 H14A 109.5 . . ?
C13 C14 H14B 109.5 . . ?
H14A C14 H14B 109.5 . . ?
C13 C14 H14C 109.5 . . ?
H14A C14 H14C 109.5 . . ?
H14B C14 H14C 109.5 . . ?

loop_
_geom_bond_atom_site_label_1
_geom_bond_atom_site_label_2
_geom_bond_distance
_geom_bond_site_symmetry_2
_geom_bond_publ_flag
Ni1 O2 1.972(3) . ?
Ni1 N4 2.022(4) . ?
Ni1 N1 2.056(4) . ?
Ni1 N3 2.075(4) . ?
Ni1 N2 2.092(4) . ?
Cl1A O6B 1.280(16) . ?
Cl1A O6A 1.313(12) . ?
Cl1A O3A 1.341(16) . ?
Cl1A O4A 1.365(17) . ?
Cl1A O5B 1.383(13) . ?
Cl1A O3B 1.437(10) . ?
Cl1A O5A 1.470(9) . ?
Cl1A O4B 1.607(9) . ?
Cl1B O4A 1.202(16) . ?
Cl1B O4B 1.324(10) . ?
Cl1B O5A 1.397(9) . ?
Cl1B O3B 1.405(10) . ?
Cl1B O5B 1.446(14) . ?
Cl1B O3A 1.450(17) . ?
Cl1B O6A 1.507(14) . ?
Cl1B O6B 1.583(18) . ?
O1 N1 1.396(5) . ?
O1 H1 0.8200 . ?
O2 N4 1.388(4) 2_655 ?
O3A O3B 0.663(16) . ?
O4A O4B 0.764(16) . ?
O4A O6A 1.513(18) . ?
O5A O5B 0.803(13) . ?
O5B O6B 1.72(2) . ?
O6A O6B 0.989(17) . ?
N1 C1 1.269(6) . ?
N2 C4 1.475(7) . ?
N2 C7 1.476(6) . ?
N2 H2 0.79(4) . ?
N3 C8 1.469(6) . ?
N3 C9 1.495(7) . ?
N3 H3 0.72(4) . ?
N4 C13 1.270(6) . ?
N4 O2 1.388(4) 2_655 ?
C1 C3 1.470(7) . ?
C1 C2 1.481(7) . ?
C2 H2A 0.9600 . ?
C2 H2B 0.9600 . ?
C2 H2C 0.9600 . ?
C3 C4 1.536(7) . ?
C3 H3A 0.9700 . ?
C3 H3B 0.9700 . ?
C4 C6 1.519(7) . ?
C4 C5 1.531(7) . ?
C5 H5A 0.9600 . ?
C5 H5B 0.9600 . ?
C5 H5C 0.9600 . ?
C6 H6A 0.9600 . ?
C6 H6B 0.9600 . ?
C6 H6C 0.9600 . ?
C7 C8 1.489(8) . ?
C7 H7A 0.9700 . ?
C7 H7B 0.9700 . ?
C8 H8A 0.9700 . ?
C8 H8B 0.9700 . ?
C9 C12 1.516(7) . ?
C9 C10 1.520(7) . ?
C9 C11 1.528(7) . ?
C10 H10A 0.9600 . ?
C10 H10B 0.9600 . ?
C10 H10C 0.9600 . ?
C11 H11A 0.9600 . ?
C11 H11B 0.9600 . ?
C11 H11C 0.9600 . ?
C12 C13 1.511(6) . ?
C12 H12A 0.9700 . ?
C12 H12B 0.9700 . ?
C13 C14 1.466(6) . ?
C14 H14A 0.9600 . ?
C14 H14B 0.9600 . ?
C14 H14C 0.9600 . ?

loop_
_geom_hbond_atom_site_label_D
_geom_hbond_atom_site_label_H
_geom_hbond_atom_site_label_A
_geom_hbond_distance_DH
_geom_hbond_distance_HA
_geom_hbond_distance_DA
_geom_hbond_angle_DHA
_geom_hbond_site_symmetry_A
N2 H2 O3B 0.79(4) 2.53(4) 3.276(10) 159(4) 6_565
N3 H3 O4A 0.72(4) 2.61(5) 3.259(16) 150(4) 1_544
N3 H3 O4B 0.72(4) 2.62(4) 3.306(10) 160(4) 1_544

loop_
_geom_torsion_atom_site_label_1
_geom_torsion_atom_site_label_2
_geom_torsion_atom_site_label_3
_geom_torsion_atom_site_label_4
_geom_torsion
_geom_torsion_site_symmetry_1
_geom_torsion_site_symmetry_2
_geom_torsion_site_symmetry_3
_geom_torsion_site_symmetry_4
_geom_torsion_publ_flag
N4 Ni1 O2 N4 -15.7(2) . . . 2_655 ?
N1 Ni1 O2 N4 -108.8(3) . . . 2_655 ?
N3 Ni1 O2 N4 79.1(3) . . . 2_655 ?
N2 Ni1 O2 N4 160.6(3) . . . 2_655 ?
O6B Cl1A O3A O3B 167.5(19) . . . . ?
O6A Cl1A O3A O3B -147.5(18) . . . . ?
O4A Cl1A O3A O3B -76(2) . . . . ?
O5B Cl1A O3A O3B 85(2) . . . . ?
O5A Cl1A O3A O3B 53(2) . . . . ?
O4B Cl1A O3A O3B -45(2) . . . . ?
O6B Cl1A O3A Cl1B -172(2) . . . . ?
O6A Cl1A O3A Cl1B -126.5(19) . . . . ?
O4A Cl1A O3A Cl1B -55.2(17) . . . . ?
O5B Cl1A O3A Cl1B 106(2) . . . . ?
O3B Cl1A O3A Cl1B 21(3) . . . . ?
O5A Cl1A O3A Cl1B 73.9(17) . . . . ?
O4B Cl1A O3A Cl1B -24.4(15) . . . . ?
O4A Cl1B O3A O3B -98(2) . . . . ?
O4B Cl1B O3A O3B -56(2) . . . . ?
O5A Cl1B O3A O3B 69.0(19) . . . . ?
O5B Cl1B O3A O3B 103.5(18) . . . . ?
O6A Cl1B O3A O3B -158.3(18) . . . . ?
O6B Cl1B O3A O3B 165(2) . . . . ?
O4A Cl1B O3A Cl1A 104(2) . . . . ?
O4B Cl1B O3A Cl1A 146(2) . . . . ?
O5A Cl1B O3A Cl1A -89.1(18) . . . . ?
O3B Cl1B O3A Cl1A -158(3) . . . . ?
O5B Cl1B O3A Cl1A -54.6(17) . . . . ?
O6A Cl1B O3A Cl1A 43.6(17) . . . . ?
O6B Cl1B O3A Cl1A 6.9(17) . . . . ?
Cl1A O3A O3B Cl1B 4.6(6) . . . . ?
Cl1B O3A O3B Cl1A -4.6(6) . . . . ?
O4A Cl1B O3B O3A 99(2) . . . . ?
O4B Cl1B O3B O3A 134.2(18) . . . . ?
O5A Cl1B O3B O3A -116.5(18) . . . . ?
O5B Cl1B O3B O3A -89(2) . . . . ?
O6A Cl1B O3B O3A 23(2) . . . . ?
O6B Cl1B O3B O3A -15(2) . . . . ?
O4A Cl1B O3B Cl1A 119(2) . . . . ?
O4B Cl1B O3B Cl1A 153.8(19) . . . . ?
O5A Cl1B O3B Cl1A -96.9(17) . . . . ?
O5B Cl1B O3B Cl1A -69.8(16) . . . . ?
O3A Cl1B O3B Cl1A 20(2) . . . . ?
O6A Cl1B O3B Cl1A 43.1(15) . . . . ?
O6B Cl1B O3B Cl1A 4.4(15) . . . . ?
O6B Cl1A O3B O3A -15(2) . . . . ?
O6A Cl1A O3B O3A 39(2) . . . . ?
O4A Cl1A O3B O3A 115(2) . . . . ?
O5B Cl1A O3B O3A -112(2) . . . . ?
O5A Cl1A O3B O3A -131.3(19) . . . . ?
O4B Cl1A O3B O3A 138.8(19) . . . . ?
O6B Cl1A O3B Cl1B -174(2) . . . . ?
O6A Cl1A O3B Cl1B -120.3(19) . . . . ?
O3A Cl1A O3B Cl1B -159(3) . . . . ?
O4A Cl1A O3B Cl1B -43.6(16) . . . . ?
O5B Cl1A O3B Cl1B 88.8(17) . . . . ?
O5A Cl1A O3B Cl1B 69.6(16) . . . . ?
O4B Cl1A O3B Cl1B -20.3(15) . . . . ?
O5A Cl1B O4A O4B -59.3(19) . . . . ?
O3B Cl1B O4A O4B 73.3(18) . . . . ?
O5B Cl1B O4A O4B -97.9(17) . . . . ?
O3A Cl1B O4A O4B 105.2(17) . . . . ?
O6A Cl1B O4A O4B 175.5(18) . . . . ?
O6B Cl1B O4A O4B -170.3(14) . . . . ?
O4B Cl1B O4A Cl1A -179(2) . . . . ?
O5A Cl1B O4A Cl1A 122(2) . . . . ?
O3B Cl1B O4A Cl1A -106(2) . . . . ?
O5B Cl1B O4A Cl1A 83(2) . . . . ?
O3A Cl1B O4A Cl1A -74(2) . . . . ?
O6A Cl1B O4A Cl1A -3.6(19) . . . . ?
O6B Cl1B O4A Cl1A 10.6(17) . . . . ?
O4B Cl1B O4A O6A -175.5(18) . . . . ?
O5A Cl1B O4A O6A 125.3(11) . . . . ?
O3B Cl1B O4A O6A -102.2(10) . . . . ?
O5B Cl1B O4A O6A 86.7(12) . . . . ?
O3A Cl1B O4A O6A -70.3(13) . . . . ?
O6B Cl1B O4A O6A 14.2(9) . . . . ?
O6B Cl1A O4A O4B -167.2(15) . . . . ?
O6A Cl1A O4A O4B 175.0(19) . . . . ?
O3A Cl1A O4A O4B 84.6(18) . . . . ?
O5B Cl1A O4A O4B -79.0(18) . . . . ?
O3B Cl1A O4A O4B 56.4(17) . . . . ?
O5A Cl1A O4A O4B -43.9(17) . . . . ?
O6B Cl1A O4A Cl1B -166(2) . . . . ?
O6A Cl1A O4A Cl1B 176(2) . . . . ?
O3A Cl1A O4A Cl1B 86(2) . . . . ?
O5B Cl1A O4A Cl1B -78(2) . . . . ?
O3B Cl1A O4A Cl1B 57.4(19) . . . . ?
O5A Cl1A O4A Cl1B -43.0(19) . . . . ?
O4B Cl1A O4A Cl1B 1(2) . . . . ?
O6B Cl1A O4A O6A 17.8(11) . . . . ?
O3A Cl1A O4A O6A -90.4(12) . . . . ?
O5B Cl1A O4A O6A 106.0(10) . . . . ?
O3B Cl1A O4A O6A -118.5(8) . . . . ?
O5A Cl1A O4A O6A 141.1(8) . . . . ?
O4B Cl1A O4A O6A -175.0(19) . . . . ?
Cl1A O4A O4B Cl1B 0.2(5) . . . . ?
O6A O4A O4B Cl1B 8(3) . . . . ?
Cl1B O4A O4B Cl1A -0.2(5) . . . . ?
O6A O4A O4B Cl1A 8(3) . . . . ?
O5A Cl1B O4B O4A 135.2(16) . . . . ?
O3B Cl1B O4B O4A -122.0(16) . . . . ?
O5B Cl1B O4B O4A 102.3(17) . . . . ?
O3A Cl1B O4B O4A -98.8(18) . . . . ?
O6A Cl1B O4B O4A -4.3(17) . . . . ?
O6B Cl1B O4B O4A 14(2) . . . . ?
O4A Cl1B O4B Cl1A 2(4) . . . . ?
O5A Cl1B O4B Cl1A 137(4) . . . . ?
O3B Cl1B O4B Cl1A -120(4) . . . . ?
O5B Cl1B O4B Cl1A 104(4) . . . . ?
O3A Cl1B O4B Cl1A -97(4) . . . . ?
O6A Cl1B O4B Cl1A -3(3) . . . . ?
O6B Cl1B O4B Cl1A 15(3) . . . . ?
O6B Cl1A O4B O4A 18(2) . . . . ?
O6A Cl1A O4B O4A -4.7(17) . . . . ?
O3A Cl1A O4B O4A -109.0(18) . . . . ?
O5B Cl1A O4B O4A 110.7(17) . . . . ?
O3B Cl1A O4B O4A -128.1(17) . . . . ?
O5A Cl1A O4B O4A 139.6(17) . . . . ?
O6B Cl1A O4B Cl1B -160(4) . . . . ?
O6A Cl1A O4B Cl1B 177(4) . . . . ?
O3A Cl1A O4B Cl1B 73(3) . . . . ?
O4A Cl1A O4B Cl1B -178(4) . . . . ?
O5B Cl1A O4B Cl1B -67(3) . . . . ?
O3B Cl1A O4B Cl1B 54(3) . . . . ?
O5A Cl1A O4B Cl1B -39(3) . . . . ?
O4A Cl1B O5A O5B -87.4(17) . . . . ?
O4B Cl1B O5A O5B -118.1(13) . . . . ?
O3B Cl1B O5A O5B 131.4(13) . . . . ?
O3A Cl1B O5A O5B 106.4(14) . . . . ?
O6A Cl1B O5A O5B 4.0(16) . . . . ?
O6B Cl1B O5A O5B 24.8(14) . . . . ?
O4A Cl1B O5A Cl1A -129(2) . . . . ?
O4B Cl1B O5A Cl1A -159.4(19) . . . . ?
O3B Cl1B O5A Cl1A 90.1(17) . . . . ?
O5B Cl1B O5A Cl1A -41(2) . . . . ?
O3A Cl1B O5A Cl1A 65.0(16) . . . . ?
O6A Cl1B O5A Cl1A -37.4(14) . . . . ?
O6B Cl1B O5A Cl1A -16.5(15) . . . . ?
O6B Cl1A O5A O5B 22.2(15) . . . . ?
O6A Cl1A O5A O5B -18.1(19) . . . . ?
O3A Cl1A O5A O5B 126.2(14) . . . . ?
O4A Cl1A O5A O5B -100.6(15) . . . . ?
O3B Cl1A O5A O5B 147.7(13) . . . . ?
O4B Cl1A O5A O5B -119.8(13) . . . . ?
O6B Cl1A O5A Cl1B 158(2) . . . . ?
O6A Cl1A O5A Cl1B 118(2) . . . . ?
O3A Cl1A O5A Cl1B -97.8(18) . . . . ?
O4A Cl1A O5A Cl1B 35.4(16) . . . . ?
O5B Cl1A O5A Cl1B 136(2) . . . . ?
O3B Cl1A O5A Cl1B -76.3(16) . . . . ?
O4B Cl1A O5A Cl1B 16.2(15) . . . . ?
Cl1B O5A O5B Cl1A -8.8(4) . . . . ?
Cl1A O5A O5B Cl1B 8.8(4) . . . . ?
Cl1B O5A O5B O6B -27.1(14) . . . . ?
Cl1A O5A O5B O6B -18.3(13) . . . . ?
O6B Cl1A O5B O5A -159.1(15) . . . . ?
O6A Cl1A O5B O5A 168.5(12) . . . . ?
O3A Cl1A O5B O5A -69.3(17) . . . . ?
O4A Cl1A O5B O5A 93.0(15) . . . . ?
O3B Cl1A O5B O5A -37.7(15) . . . . ?
O4B Cl1A O5B O5A 64.1(13) . . . . ?
O6B Cl1A O5B Cl1B 159.8(19) . . . . ?
O6A Cl1A O5B Cl1B 127.4(19) . . . . ?
O3A Cl1A O5B Cl1B -110(2) . . . . ?
O4A Cl1A O5B Cl1B 51.9(17) . . . . ?
O3B Cl1A O5B Cl1B -78.8(17) . . . . ?
O5A Cl1A O5B Cl1B -41(2) . . . . ?
O4B Cl1A O5B Cl1B 23.0(15) . . . . ?
O6A Cl1A O5B O6B -32.4(9) . . . . ?
O3A Cl1A O5B O6B 89.8(13) . . . . ?
O4A Cl1A O5B O6B -107.9(12) . . . . ?
O3B Cl1A O5B O6B 121.4(10) . . . . ?
O5A Cl1A O5B O6B 159.1(15) . . . . ?
O4B Cl1A O5B O6B -136.8(9) . . . . ?
O4A Cl1B O5B O5A 114.8(16) . . . . ?
O4B Cl1B O5B O5A 74.8(14) . . . . ?
O3B Cl1B O5B O5A -56.8(14) . . . . ?
O3A Cl1B O5B O5A -86.3(14) . . . . ?
O6A Cl1B O5B O5A -177.0(12) . . . . ?
O6B Cl1B O5B O5A -153.7(15) . . . . ?
O4A Cl1B O5B Cl1A -109(2) . . . . ?
O4B Cl1B O5B Cl1A -149(2) . . . . ?
O5A Cl1B O5B Cl1A 137(2) . . . . ?
O3B Cl1B O5B Cl1A 79.8(17) . . . . ?
O3A Cl1B O5B Cl1A 50.3(16) . . . . ?
O6A Cl1B O5B Cl1A -40.4(15) . . . . ?
O6B Cl1B O5B Cl1A -17.2(16) . . . . ?
O4A Cl1B O5B O6B -91.5(14) . . . . ?
O4B Cl1B O5B O6B -131.5(9) . . . . ?
O5A Cl1B O5B O6B 153.7(15) . . . . ?
O3B Cl1B O5B O6B 96.9(10) . . . . ?
O3A Cl1B O5B O6B 67.4(11) . . . . ?
O6A Cl1B O5B O6B -23.3(8) . . . . ?
O3A Cl1A O6A O6B -87.1(14) . . . . ?
O4A Cl1A O6A O6B 155.9(15) . . . . ?
O5B Cl1A O6A O6B 48.5(14) . . . . ?
O3B Cl1A O6A O6B -104.2(13) . . . . ?
O5A Cl1A O6A O6B 59.0(17) . . . . ?
O4B Cl1A O6A O6B 158.3(12) . . . . ?
O6B Cl1A O6A Cl1B -160(2) . . . . ?
O3A Cl1A O6A Cl1B 113(2) . . . . ?
O4A Cl1A O6A Cl1B -4(2) . . . . ?
O5B Cl1A O6A Cl1B -111(2) . . . . ?
O3B Cl1A O6A Cl1B 96(2) . . . . ?
O5A Cl1A O6A Cl1B -101(2) . . . . ?
O4B Cl1A O6A Cl1B -1.4(18) . . . . ?
O6B Cl1A O6A O4A -155.9(15) . . . . ?
O3A Cl1A O6A O4A 116.9(10) . . . . ?
O5B Cl1A O6A O4A -107.4(10) . . . . ?
O3B Cl1A O6A O4A 99.9(9) . . . . ?
O5A Cl1A O6A O4A -97.0(14) . . . . ?
O4B Cl1A O6A O4A 2.4(9) . . . . ?
O4A Cl1B O6A O6B 156.6(15) . . . . ?
O4B Cl1B O6A O6B 159.2(12) . . . . ?
O5A Cl1B O6A O6B 35.4(16) . . . . ?
O3B Cl1B O6A O6B -86.4(13) . . . . ?
O5B Cl1B O6A O6B 37.6(13) . . . . ?
O3A Cl1B O6A O6B -76.0(13) . . . . ?
O4A Cl1B O6A Cl1A 176(2) . . . . ?
O4B Cl1B O6A Cl1A 178(2) . . . . ?
O5A Cl1B O6A Cl1A 54.4(19) . . . . ?
O3B Cl1B O6A Cl1A -67.3(19) . . . . ?
O5B Cl1B O6A Cl1A 56.6(19) . . . . ?
O3A Cl1B O6A Cl1A -57.0(19) . . . . ?
O6B Cl1B O6A Cl1A 19(2) . . . . ?
O4B Cl1B O6A O4A 2.6(10) . . . . ?
O5A Cl1B O6A O4A -121.2(12) . . . . ?
O3B Cl1B O6A O4A 117.1(10) . . . . ?
O5B Cl1B O6A O4A -119.0(11) . . . . ?
O3A Cl1B O6A O4A 127.4(11) . . . . ?
O6B Cl1B O6A O4A -156.6(15) . . . . ?
O4B O4A O6A O6B -34(4) . . . . ?
Cl1B O4A O6A O6B -26.0(17) . . . . ?
Cl1A O4A O6A O6B -25.1(15) . . . . ?
O4B O4A O6A Cl1A -9(3) . . . . ?
Cl1B O4A O6A Cl1A -0.9(5) . . . . ?
O4B O4A O6A Cl1B -8(3) . . . . ?
Cl1A O4A O6A Cl1B 0.9(5) . . . . ?
Cl1B O6A O6B Cl1A 3.7(4) . . . . ?
O4A O6A O6B Cl1A 23.0(14) . . . . ?
Cl1A O6A O6B Cl1B -3.7(4) . . . . ?
O4A O6A O6B Cl1B 19.3(12) . . . . ?
Cl1A O6A O6B O5B -35.9(9) . . . . ?
Cl1B O6A O6B O5B -32.2(10) . . . . ?
O4A O6A O6B O5B -13(2) . . . . ?
O3A Cl1A O6B O6A 99.3(13) . . . . ?
O4A Cl1A O6B O6A -23.9(14) . . . . ?
O5B Cl1A O6B O6A -135.3(13) . . . . ?
O3B Cl1A O6B O6A 106.0(12) . . . . ?
O5A Cl1A O6B O6A -147.2(10) . . . . ?
O4B Cl1A O6B O6A -32.8(18) . . . . ?
O6A Cl1A O6B Cl1B 57(6) . . . . ?
O3A Cl1A O6B Cl1B 156(6) . . . . ?
O4A Cl1A O6B Cl1B 33(5) . . . . ?
O5B Cl1A O6B Cl1B -79(5) . . . . ?
O3B Cl1A O6B Cl1B 163(6) . . . . ?
O5A Cl1A O6B Cl1B -90(5) . . . . ?
O4B Cl1A O6B Cl1B 24(5) . . . . ?
O6A Cl1A O6B O5B 135.3(13) . . . . ?
O3A Cl1A O6B O5B -125.4(9) . . . . ?
O4A Cl1A O6B O5B 111.5(9) . . . . ?
O3B Cl1A O6B O5B -118.6(9) . . . . ?
O5A Cl1A O6B O5B -11.9(8) . . . . ?
O4B Cl1A O6B O5B 102.5(11) . . . . ?
O4A Cl1B O6B O6A -21.9(14) . . . . ?
O4B Cl1B O6B O6A -29.8(17) . . . . ?
O5A Cl1B O6B O6A -153.9(12) . . . . ?
O3B Cl1B O6B O6A 106.5(12) . . . . ?
O5B Cl1B O6B O6A -139.8(14) . . . . ?
O3A Cl1B O6B O6A 99.5(13) . . . . ?
O4A Cl1B O6B Cl1A -144(6) . . . . ?
O4B Cl1B O6B Cl1A -152(6) . . . . ?
O5A Cl1B O6B Cl1A 84(5) . . . . ?
O3B Cl1B O6B Cl1A -15(5) . . . . ?
O5B Cl1B O6B Cl1A 98(6) . . . . ?
O3A Cl1B O6B Cl1A -22(5) . . . . ?
O6A Cl1B O6B Cl1A -122(6) . . . . ?
O4A Cl1B O6B O5B 117.9(10) . . . . ?
O4B Cl1B O6B O5B 110.1(11) . . . . ?
O5A Cl1B O6B O5B -14.0(8) . . . . ?
O3B Cl1B O6B O5B -113.7(8) . . . . ?
O3A Cl1B O6B O5B -120.7(9) . . . . ?
O6A Cl1B O6B O5B 139.8(14) . . . . ?
O5A O5B O6B O6A 69(2) . . . . ?
Cl1A O5B O6B O6A 43.8(13) . . . . ?
Cl1B O5B O6B O6A 38.8(14) . . . . ?
O5A O5B O6B Cl1A 24.9(17) . . . . ?
Cl1B O5B O6B Cl1A -5.1(5) . . . . ?
O5A O5B O6B Cl1B 30.0(16) . . . . ?
Cl1A O5B O6B Cl1B 5.1(5) . . . . ?
O2 Ni1 N1 C1 -98.7(4) . . . . ?
N4 Ni1 N1 C1 165.9(4) . . . . ?
N3 Ni1 N1 C1 74.2(5) . . . . ?
N2 Ni1 N1 C1 -10.3(4) . . . . ?
O2 Ni1 N1 O1 78.7(3) . . . . ?
N4 Ni1 N1 O1 -16.7(3) . . . . ?
N3 Ni1 N1 O1 -108.3(3) . . . . ?
N2 Ni1 N1 O1 167.1(3) . . . . ?
O2 Ni1 N2 C4 99.0(3) . . . . ?
N4 Ni1 N2 C4 -138(2) . . . . ?
N1 Ni1 N2 C4 -17.2(4) . . . . ?
N3 Ni1 N2 C4 -133.1(4) . . . . ?
O2 Ni1 N2 C7 -130.2(3) . . . . ?
N4 Ni1 N2 C7 -7(2) . . . . ?
N1 Ni1 N2 C7 113.6(3) . . . . ?
N3 Ni1 N2 C7 -2.3(3) . . . . ?
O2 Ni1 N3 C8 57.5(4) . . . . ?
N4 Ni1 N3 C8 154.0(3) . . . . ?
N1 Ni1 N3 C8 -114.6(3) . . . . ?
N2 Ni1 N3 C8 -25.6(3) . . . . ?
O2 Ni1 N3 C9 -69.7(4) . . . . ?
N4 Ni1 N3 C9 26.7(4) . . . . ?
N1 Ni1 N3 C9 118.2(4) . . . . ?
N2 Ni1 N3 C9 -152.9(4) . . . . ?
O2 Ni1 N4 C13 138.4(4) . . . . ?
N1 Ni1 N4 C13 -105.1(4) . . . . ?
N3 Ni1 N4 C13 10.8(4) . . . . ?
N2 Ni1 N4 C13 16(2) . . . . ?
O2 Ni1 N4 O2 -56.7(2) . . . 2_655 ?
N1 Ni1 N4 O2 59.8(3) . . . 2_655 ?
N3 Ni1 N4 O2 175.7(3) . . . 2_655 ?
N2 Ni1 N4 O2 -179(100) . . . 2_655 ?
O1 N1 C1 C3 -178.4(4) . . . . ?
Ni1 N1 C1 C3 -0.9(7) . . . . ?
O1 N1 C1 C2 0.5(7) . . . . ?
Ni1 N1 C1 C2 178.0(4) . . . . ?
N1 C1 C3 C4 43.0(7) . . . . ?
C2 C1 C3 C4 -136.0(5) . . . . ?
C7 N2 C4 C6 44.7(6) . . . . ?
Ni1 N2 C4 C6 172.0(3) . . . . ?
C7 N2 C4 C5 164.7(4) . . . . ?
Ni1 N2 C4 C5 -68.0(5) . . . . ?
C7 N2 C4 C3 -75.5(5) . . . . ?
Ni1 N2 C4 C3 51.8(5) . . . . ?
C1 C3 C4 N2 -69.6(6) . . . . ?
C1 C3 C4 C6 167.6(5) . . . . ?
C1 C3 C4 C5 49.3(6) . . . . ?
C4 N2 C7 C8 163.8(4) . . . . ?
Ni1 N2 C7 C8 30.6(5) . . . . ?
C9 N3 C8 C7 177.9(4) . . . . ?
Ni1 N3 C8 C7 49.8(5) . . . . ?
N2 C7 C8 N3 -55.9(6) . . . . ?
C8 N3 C9 C12 177.1(4) . . . . ?
Ni1 N3 C9 C12 -61.5(5) . . . . ?
C8 N3 C9 C10 -60.8(5) . . . . ?
Ni1 N3 C9 C10 60.6(5) . . . . ?
C8 N3 C9 C11 60.9(6) . . . . ?
Ni1 N3 C9 C11 -177.8(4) . . . . ?
N3 C9 C12 C13 67.1(6) . . . . ?
C10 C9 C12 C13 -53.8(6) . . . . ?
C11 C9 C12 C13 -173.6(4) . . . . ?
O2 N4 C13 C14 1.7(7) 2_655 . . . ?
Ni1 N4 C13 C14 166.3(4) . . . . ?
O2 N4 C13 C12 -175.2(4) 2_655 . . . ?
Ni1 N4 C13 C12 -10.6(7) . . . . ?
C9 C12 C13 N4 -29.8(7) . . . . ?
C9 C12 C13 C14 153.1(5) . . . . ?
